data_7219975
loop_
_publ_author_name
'Misra, Rajneesh'
'Jadhav, Thaksen'
'Dhokale, Bhausaheb'
'Shaikh, Mobin M.'

_publ_section_title
;
 Mechanochromism and aggregation induced emission in benzothiazole
 substituted tetraphenylethylenes: A structure function correlation.
;
_journal_name_full 'RSC Adv.'
_journal_paper_doi 10.1039/C5RA04881H
_journal_year 2015
_chemical_formula_sum 'C39 H28 N S'
_chemical_formula_weight 542.68
_chemical_name_systematic
;
 ?
;
_space_group_IT_number 4
_symmetry_cell_setting monoclinic
_symmetry_space_group_name_Hall 'P 2yb'
_symmetry_space_group_name_H-M 'P 1 21 1'
_atom_sites_solution_hydrogens geom
_atom_sites_solution_primary direct
_atom_sites_solution_secondary difmap
_audit_creation_method SHELXL-97
_audit_update_record
;
2015-01-22 deposited with the CCDC.
2015-03-23 downloaded from the CCDC.
;
_cell_angle_alpha 90.00
_cell_angle_beta 91.7070(10)
_cell_angle_gamma 90.00
_cell_formula_units_Z 4
_cell_length_a 8.02640(10)
_cell_length_b 25.9353(4)
_cell_length_c 14.2385(2)
_cell_measurement_reflns_used 10713
_cell_measurement_temperature 293(2)
_cell_measurement_theta_max 71.2043
_cell_measurement_theta_min 3.1023
_cell_volume 2962.67(7)
_computing_cell_refinement 'CrysAlis RED, Oxford Diffraction Ltd.,'
_computing_data_collection 'CrysAlis CCD, Oxford Diffraction Ltd.,'
_computing_data_reduction 'CrysAlis RED, Oxford Diffraction Ltd.,'
_computing_molecular_graphics Ortep3
_computing_publication_material Shelx97
_computing_structure_refinement 'SHELXL-97 (Sheldrick, 1997)'
_computing_structure_solution 'SHELXS-97 (Sheldrick, 1997)'
_diffrn_ambient_temperature 293(2)
_diffrn_detector_area_resol_mean 15.9948
_diffrn_measured_fraction_theta_full 0.989
_diffrn_measured_fraction_theta_max 0.989
_diffrn_measurement_device_type 'OXFORD DIFFRACTION SUPER NOVA'
_diffrn_measurement_method \w/q-scan
_diffrn_radiation_monochromator graphite
_diffrn_radiation_source 'Micro-Focus (Cu) X-ray Source'
_diffrn_radiation_type CuK\a
_diffrn_radiation_wavelength 1.5418
_diffrn_reflns_av_R_equivalents 0.0218
_diffrn_reflns_av_sigmaI/netI 0.0234
_diffrn_reflns_limit_h_max 9
_diffrn_reflns_limit_h_min -6
_diffrn_reflns_limit_k_max 31
_diffrn_reflns_limit_k_min -30
_diffrn_reflns_limit_l_max 17
_diffrn_reflns_limit_l_min -17
_diffrn_reflns_number 20224
_diffrn_reflns_theta_full 71.34
_diffrn_reflns_theta_max 71.34
_diffrn_reflns_theta_min 3.11
_exptl_absorpt_coefficient_mu 1.170
_exptl_absorpt_correction_T_max 0.8440
_exptl_absorpt_correction_T_min 0.7746
_exptl_absorpt_correction_type multi-scan
_exptl_absorpt_process_details
;
CrysAlis RED, Oxford Diffraction Ltd.,
Version 1.171.31.7 (release 18-10-2006 CrysAlis171 .NET)
(compiled Oct 18 2006,16:28:17)
Empirical absorption correction using spherical harmonics,
 implemented in SCALE3 ABSPACK scaling algorithm.
;
_exptl_crystal_colour colorless
_exptl_crystal_density_diffrn 1.217
_exptl_crystal_density_method 'not measured'
_exptl_crystal_description block
_exptl_crystal_F_000 1140
_exptl_crystal_size_max 0.23
_exptl_crystal_size_mid 0.18
_exptl_crystal_size_min 0.15
_refine_diff_density_max 0.212
_refine_diff_density_min -0.326
_refine_diff_density_rms 0.037
_refine_ls_abs_structure_details 'Flack H D (1983), Acta Cryst. A39, 876-881'
_refine_ls_abs_structure_Flack 0.039(14)
_refine_ls_extinction_coef 0.00074(14)
_refine_ls_extinction_expression Fc^*^=kFc[1+0.001xFc^2^\l^3^/sin(2\q)]^-1/4^
_refine_ls_extinction_method SHELXL
_refine_ls_goodness_of_fit_ref 1.024
_refine_ls_hydrogen_treatment riding
_refine_ls_matrix_type full
_refine_ls_number_parameters 740
_refine_ls_number_reflns 10538
_refine_ls_number_restraints 1
_refine_ls_restrained_S_all 1.024
_refine_ls_R_factor_all 0.0486
_refine_ls_R_factor_gt 0.0455
_refine_ls_shift/su_max 0.001
_refine_ls_shift/su_mean 0.000
_refine_ls_structure_factor_coef Fsqd
_refine_ls_weighting_details 'calc w=1/[\s^2^(Fo^2^)+(0.0833P)^2^+0.3040P] where P=(Fo^2^+2Fc^2^)/3'
_refine_ls_weighting_scheme calc
_refine_ls_wR_factor_gt 0.1283
_refine_ls_wR_factor_ref 0.1330
_reflns_number_gt 9746
_reflns_number_total 10538
_reflns_threshold_expression >2sigma(I)
_cod_data_source_file c5ra04881h2.cif
_cod_data_source_block rm139
_cod_depositor_comments
;
The following automatic conversions were performed:

'_symmetry_cell_setting' value 'Monoclinic' changed to 'monoclinic'
according to
/usr/data/users/saulius/crontab/automatic-downloads/rss-feeds/RSC/lib/dictionaries/cif_core.dic
dictionary named 'cif_core.dic' version 2.4.2 from 2011-04-26.

Automatic conversion script
Id: cif_fix_values 3105 2015-03-04 15:46:00Z robertas 
;
_cod_original_sg_symbol_H-M 'P 21'
_cod_database_code 7219975

loop_
_symmetry_equiv_pos_as_xyz
'x, y, z'
'-x, y+1/2, -z'

loop_
_atom_site_label
_atom_site_type_symbol
_atom_site_fract_x
_atom_site_fract_y
_atom_site_fract_z
_atom_site_U_iso_or_equiv
_atom_site_adp_type
_atom_site_occupancy
_atom_site_symmetry_multiplicity
_atom_site_calc_flag
_atom_site_refinement_flags
S1 S 1.19274(8) 0.37102(3) -0.20702(5) 0.06794(19) Uani 1 1 d .
S2 S 0.82861(8) 0.14349(3) -0.04877(7) 0.0851(3) Uani 1 1 d .
N1 N 1.0102(3) 0.44809(9) -0.27707(14) 0.0584(5) Uani 1 1 d .
H1 H 0.9283 0.4685 -0.2901 0.070 Uiso 1 1 calc R
N2 N 0.9955(3) 0.06524(8) 0.01142(15) 0.0557(5) Uani 1 1 d .
H2 H 1.0751 0.0437 0.0229 0.067 Uiso 1 1 calc R
C1 C 1.0063(3) 0.40560(8) -0.22185(15) 0.0459(5) Uani 1 1 d .
C2 C 1.1757(3) 0.45248(10) -0.30951(16) 0.0521(5) Uani 1 1 d .
C3 C 1.2318(5) 0.49169(13) -0.3663(2) 0.0757(8) Uani 1 1 d .
H3 H 1.1591 0.5170 -0.3889 0.091 Uiso 1 1 calc R
C4 C 1.3960(5) 0.49245(16) -0.3886(2) 0.0894(11) Uani 1 1 d .
H4 H 1.4336 0.5188 -0.4269 0.107 Uiso 1 1 calc R
C5 C 1.5048(4) 0.45699(16) -0.3575(2) 0.0847(10) Uani 1 1 d .
H5 H 1.6159 0.4597 -0.3735 0.102 Uiso 1 1 calc R
C6 C 1.4554(4) 0.41602(13) -0.3017(2) 0.0705(7) Uani 1 1 d .
H6 H 1.5306 0.3910 -0.2809 0.085 Uiso 1 1 calc R
C7 C 1.2881(3) 0.41422(9) -0.27837(16) 0.0529(5) Uani 1 1 d .
C8 C 0.8573(3) 0.39051(10) -0.16835(16) 0.0499(5) Uani 1 1 d .
C9 C 0.7949(4) 0.42730(11) -0.1077(2) 0.0650(6) Uani 1 1 d .
H9 H 0.8432 0.4599 -0.1047 0.078 Uiso 1 1 calc R
C10 C 0.6629(4) 0.41616(13) -0.0521(2) 0.0739(8) Uani 1 1 d .
H10 H 0.6211 0.4411 -0.0122 0.089 Uiso 1 1 calc R
C11 C 0.5920(3) 0.36727(14) -0.05587(19) 0.0700(7) Uani 1 1 d .
H11 H 0.5039 0.3591 -0.0175 0.084 Uiso 1 1 calc R
C12 C 0.6525(3) 0.33110(11) -0.11643(18) 0.0602(6) Uani 1 1 d .
H12 H 0.6030 0.2987 -0.1192 0.072 Uiso 1 1 calc R
C13 C 0.7869(3) 0.34153(9) -0.17435(16) 0.0483(5) Uani 1 1 d .
C14 C 0.8400(3) 0.30171(9) -0.24171(15) 0.0448(5) Uani 1 1 d .
C15 C 0.8545(3) 0.25061(9) -0.21329(17) 0.0526(5) Uani 1 1 d .
H15 H 0.8332 0.2419 -0.1514 0.063 Uiso 1 1 calc R
C16 C 0.9001(3) 0.21253(10) -0.27546(16) 0.0540(5) Uani 1 1 d .
H16 H 0.9078 0.1786 -0.2547 0.065 Uiso 1 1 calc R
C17 C 0.9347(3) 0.22387(9) -0.36841(16) 0.0490(5) Uani 1 1 d .
C18 C 0.9186(3) 0.27531(9) -0.39704(15) 0.0484(5) Uani 1 1 d .
H18 H 0.9396 0.2841 -0.4589 0.058 Uiso 1 1 calc R
C19 C 0.8724(3) 0.31309(9) -0.33533(15) 0.0473(5) Uani 1 1 d .
H19 H 0.8624 0.3469 -0.3563 0.057 Uiso 1 1 calc R
C20 C 0.9760(3) 0.18218(9) -0.43532(16) 0.0508(5) Uani 1 1 d .
C21 C 1.0998(3) 0.18625(10) -0.49784(17) 0.0519(5) Uani 1 1 d .
C22 C 0.8741(3) 0.13464(10) -0.42529(17) 0.0564(6) Uani 1 1 d .
C23 C 0.7009(4) 0.13630(12) -0.42789(19) 0.0665(7) Uani 1 1 d .
H23 H 0.6465 0.1671 -0.4418 0.080 Uiso 1 1 calc R
C24 C 0.6084(5) 0.09234(16) -0.4099(2) 0.0880(11) Uani 1 1 d .
H24 H 0.4926 0.0935 -0.4129 0.106 Uiso 1 1 calc R
C25 C 0.6906(7) 0.04639(17) -0.3873(3) 0.1089(16) Uani 1 1 d .
H25 H 0.6296 0.0169 -0.3739 0.131 Uiso 1 1 calc R
C26 C 0.8593(7) 0.04471(14) -0.3850(3) 0.0986(12) Uani 1 1 d .
H26 H 0.9131 0.0139 -0.3704 0.118 Uiso 1 1 calc R
C27 C 0.9526(5) 0.08783(12) -0.4040(2) 0.0814(9) Uani 1 1 d .
H27 H 1.0683 0.0858 -0.4026 0.098 Uiso 1 1 calc R
C28 C 1.1164(3) 0.14986(10) -0.57788(17) 0.0555(6) Uani 1 1 d .
C29 C 1.2706(4) 0.13038(13) -0.6026(2) 0.0731(8) Uani 1 1 d .
H29 H 1.3662 0.1392 -0.5677 0.088 Uiso 1 1 calc R
C30 C 1.2815(5) 0.09737(16) -0.6802(3) 0.0939(12) Uani 1 1 d .
H30 H 1.3838 0.0832 -0.6949 0.113 Uiso 1 1 calc R
C31 C 1.1416(6) 0.08576(15) -0.7350(3) 0.0928(11) Uani 1 1 d .
H31 H 1.1495 0.0642 -0.7869 0.111 Uiso 1 1 calc R
C32 C 0.9930(5) 0.10611(16) -0.7123(2) 0.0874(10) Uani 1 1 d .
H32 H 0.8989 0.0991 -0.7498 0.105 Uiso 1 1 calc R
C33 C 0.9791(4) 0.13697(12) -0.63456(19) 0.0664(7) Uani 1 1 d .
H33 H 0.8748 0.1496 -0.6195 0.080 Uiso 1 1 calc R
C34 C 1.2294(3) 0.22765(10) -0.48919(18) 0.0535(5) Uani 1 1 d .
C35 C 1.2721(3) 0.25714(12) -0.5656(2) 0.0657(7) Uani 1 1 d .
H35 H 1.2182 0.2517 -0.6235 0.079 Uiso 1 1 calc R
C36 C 1.3949(4) 0.29491(13) -0.5570(3) 0.0763(8) Uani 1 1 d .
H36 H 1.4216 0.3148 -0.6088 0.092 Uiso 1 1 calc R
C37 C 1.4759(4) 0.30277(14) -0.4727(3) 0.0837(9) Uani 1 1 d .
H37 H 1.5575 0.3281 -0.4667 0.100 Uiso 1 1 calc R
C38 C 1.4365(4) 0.27299(15) -0.3966(3) 0.0843(9) Uani 1 1 d .
H38 H 1.4931 0.2779 -0.3393 0.101 Uiso 1 1 calc R
C39 C 1.3139(3) 0.23610(13) -0.4045(2) 0.0668(7) Uani 1 1 d .
H39 H 1.2874 0.2166 -0.3522 0.080 Uiso 1 1 calc R
C40 C 1.0099(3) 0.10712(9) -0.03695(16) 0.0492(5) Uani 1 1 d .
C41 C 0.8336(3) 0.05967(9) 0.04239(15) 0.0484(5) Uani 1 1 d .
C42 C 0.7759(4) 0.01885(13) 0.0952(2) 0.0762(9) Uani 1 1 d .
H42 H 0.8476 -0.0076 0.1142 0.091 Uiso 1 1 calc R
C43 C 0.6118(4) 0.01797(14) 0.1191(2) 0.0774(8) Uani 1 1 d .
H43 H 0.5728 -0.0093 0.1545 0.093 Uiso 1 1 calc R
C44 C 0.5045(3) 0.05633(13) 0.0919(2) 0.0698(7) Uani 1 1 d .
H44 H 0.3932 0.0544 0.1080 0.084 Uiso 1 1 calc R
C45 C 0.5584(3) 0.09742(13) 0.0414(2) 0.0743(8) Uani 1 1 d .
H45 H 0.4859 0.1239 0.0240 0.089 Uiso 1 1 calc R
C46 C 0.7255(3) 0.09867(10) 0.01638(18) 0.0549(5) Uani 1 1 d .
C47 C 1.1610(3) 0.12207(10) -0.08707(17) 0.0524(5) Uani 1 1 d .
C48 C 1.2322(3) 0.17149(10) -0.08166(16) 0.0505(5) Uani 1 1 d .
C49 C 1.3682(3) 0.18189(12) -0.13885(18) 0.0626(6) Uani 1 1 d .
H49 H 1.4168 0.2144 -0.1370 0.075 Uiso 1 1 calc R
C50 C 1.4313(3) 0.14468(14) -0.1978(2) 0.0724(8) Uani 1 1 d .
H50 H 1.5204 0.1526 -0.2355 0.087 Uiso 1 1 calc R
C51 C 1.3634(4) 0.09621(14) -0.2009(2) 0.0782(8) Uani 1 1 d .
H51 H 1.4071 0.0711 -0.2398 0.094 Uiso 1 1 calc R
C52 C 1.2288(4) 0.08498(13) -0.1455(2) 0.0705(7) Uani 1 1 d .
H52 H 1.1829 0.0521 -0.1474 0.085 Uiso 1 1 calc R
C53 C 1.1794(3) 0.21152(10) -0.01530(16) 0.0482(5) Uani 1 1 d .
C54 C 1.1482(3) 0.20016(10) 0.07869(16) 0.0500(5) Uani 1 1 d .
H54 H 1.1569 0.1662 0.0993 0.060 Uiso 1 1 calc R
C55 C 1.1052(3) 0.23771(10) 0.14106(16) 0.0513(5) Uani 1 1 d .
H55 H 1.0858 0.2288 0.2031 0.062 Uiso 1 1 calc R
C56 C 1.0898(3) 0.28933(10) 0.11278(16) 0.0501(5) Uani 1 1 d .
C57 C 1.1243(3) 0.30090(11) 0.01936(17) 0.0566(6) Uani 1 1 d .
H57 H 1.1186 0.3349 -0.0010 0.068 Uiso 1 1 calc R
C58 C 1.1663(3) 0.26302(10) -0.04278(16) 0.0547(6) Uani 1 1 d .
H58 H 1.1864 0.2719 -0.1047 0.066 Uiso 1 1 calc R
C59 C 1.0481(3) 0.33078(10) 0.18050(17) 0.0537(5) Uani 1 1 d .
C60 C 0.9223(3) 0.32649(10) 0.24121(17) 0.0549(5) Uani 1 1 d .
C61 C 0.7935(3) 0.28558(11) 0.23184(19) 0.0588(6) Uani 1 1 d .
C62 C 0.7099(3) 0.27743(13) 0.1459(2) 0.0702(7) Uani 1 1 d .
H62 H 0.7365 0.2974 0.0942 0.084 Uiso 1 1 calc R
C63 C 0.5871(4) 0.23987(16) 0.1367(3) 0.0870(10) Uani 1 1 d .
H63 H 0.5326 0.2346 0.0790 0.104 Uiso 1 1 calc R
C64 C 0.5462(4) 0.21051(15) 0.2130(3) 0.0871(10) Uani 1 1 d .
H64 H 0.4639 0.1854 0.2069 0.105 Uiso 1 1 calc R
C65 C 0.6255(4) 0.21814(14) 0.2971(3) 0.0827(9) Uani 1 1 d .
H65 H 0.5981 0.1980 0.3483 0.099 Uiso 1 1 calc R
C66 C 0.7471(4) 0.25571(13) 0.3073(2) 0.0692(7) Uani 1 1 d .
H66 H 0.7986 0.2610 0.3659 0.083 Uiso 1 1 calc R
C67 C 0.9030(3) 0.36276(10) 0.32162(17) 0.0559(6) Uani 1 1 d .
C68 C 0.7484(4) 0.38244(15) 0.3437(2) 0.0773(8) Uani 1 1 d .
H68 H 0.6541 0.3734 0.3080 0.093 Uiso 1 1 calc R
C69 C 0.7350(5) 0.41618(17) 0.4207(3) 0.0953(12) Uani 1 1 d .
H69 H 0.6318 0.4301 0.4343 0.114 Uiso 1 1 calc R
C70 C 0.8710(6) 0.42863(16) 0.4754(3) 0.0973(12) Uani 1 1 d .
H70 H 0.8608 0.4508 0.5263 0.117 Uiso 1 1 calc R
C71 C 1.0216(5) 0.40847(15) 0.4551(2) 0.0868(10) Uani 1 1 d .
H71 H 1.1146 0.4169 0.4925 0.104 Uiso 1 1 calc R
C72 C 1.0385(4) 0.37559(12) 0.37973(18) 0.0668(6) Uani 1 1 d .
H72 H 1.1427 0.3618 0.3677 0.080 Uiso 1 1 calc R
C73 C 1.1518(3) 0.37840(10) 0.17378(16) 0.0565(5) Uani 1 1 d .
C74 C 1.0777(4) 0.42611(13) 0.1625(2) 0.0776(8) Uani 1 1 d .
H74 H 0.9622 0.4289 0.1616 0.093 Uiso 1 1 calc R
C75 C 1.1753(6) 0.47014(15) 0.1523(3) 0.0982(12) Uani 1 1 d .
H75 H 1.1244 0.5022 0.1455 0.118 Uiso 1 1 calc R
C76 C 1.3448(6) 0.46657(15) 0.1523(3) 0.0973(12) Uani 1 1 d .
H76 H 1.4095 0.4959 0.1442 0.117 Uiso 1 1 calc R
C77 C 1.4188(4) 0.41946(16) 0.1643(2) 0.0838(10) Uani 1 1 d .
H77 H 1.5345 0.4171 0.1661 0.101 Uiso 1 1 calc R
C78 C 1.3251(3) 0.37534(13) 0.17377(19) 0.0651(6) Uani 1 1 d .
H78 H 1.3775 0.3435 0.1801 0.078 Uiso 1 1 calc R

loop_
_atom_site_aniso_label
_atom_site_aniso_U_11
_atom_site_aniso_U_22
_atom_site_aniso_U_33
_atom_site_aniso_U_23
_atom_site_aniso_U_13
_atom_site_aniso_U_12
S1 0.0554(3) 0.0626(4) 0.0863(4) 0.0205(3) 0.0100(3) 0.0025(3)
S2 0.0480(3) 0.0777(5) 0.1305(7) 0.0556(5) 0.0154(4) 0.0050(3)
N1 0.0595(11) 0.0689(13) 0.0472(10) -0.0088(9) 0.0069(8) -0.0194(10)
N2 0.0504(10) 0.0573(12) 0.0595(11) 0.0069(9) 0.0016(8) 0.0014(9)
C1 0.0468(11) 0.0390(10) 0.0520(11) -0.0015(9) -0.0002(9) 0.0016(8)
C2 0.0591(13) 0.0509(13) 0.0461(11) -0.0018(10) 0.0000(9) -0.0028(10)
C3 0.104(2) 0.0631(18) 0.0598(15) 0.0136(13) -0.0007(15) -0.0072(16)
C4 0.106(3) 0.097(3) 0.0656(18) 0.0131(17) 0.0163(18) -0.035(2)
C5 0.078(2) 0.111(3) 0.0669(17) -0.0059(18) 0.0288(15) -0.0233(19)
C6 0.0671(16) 0.0727(19) 0.0721(17) -0.0082(14) 0.0058(13) 0.0055(14)
C7 0.0653(14) 0.0472(13) 0.0463(11) -0.0012(10) 0.0033(10) -0.0023(10)
C8 0.0443(11) 0.0535(13) 0.0518(12) -0.0030(10) 0.0032(9) 0.0019(9)
C9 0.0701(15) 0.0546(14) 0.0709(16) -0.0104(12) 0.0113(13) 0.0054(12)
C10 0.0785(18) 0.073(2) 0.0711(17) -0.0121(15) 0.0218(14) 0.0103(15)
C11 0.0613(14) 0.087(2) 0.0627(15) -0.0006(15) 0.0199(12) 0.0035(14)
C12 0.0542(13) 0.0670(16) 0.0599(14) 0.0026(12) 0.0117(11) -0.0060(11)
C13 0.0457(11) 0.0539(13) 0.0451(11) 0.0015(9) -0.0002(9) 0.0028(9)
C14 0.0413(10) 0.0478(12) 0.0452(11) 0.0003(9) 0.0003(8) -0.0046(9)
C15 0.0636(13) 0.0501(13) 0.0440(11) 0.0041(9) 0.0016(10) -0.0080(10)
C16 0.0711(15) 0.0445(12) 0.0466(12) 0.0031(10) 0.0036(10) -0.0031(10)
C17 0.0494(11) 0.0496(12) 0.0480(11) -0.0021(9) 0.0034(9) -0.0056(9)
C18 0.0491(11) 0.0549(13) 0.0414(11) 0.0011(9) 0.0035(9) -0.0015(9)
C19 0.0485(11) 0.0464(12) 0.0469(11) 0.0036(9) 0.0005(9) -0.0026(9)
C20 0.0537(12) 0.0493(12) 0.0493(12) -0.0016(10) 0.0017(9) -0.0001(10)
C21 0.0517(12) 0.0520(13) 0.0520(12) -0.0009(10) -0.0001(10) 0.0013(10)
C22 0.0700(14) 0.0504(13) 0.0495(12) -0.0076(10) 0.0131(10) -0.0056(11)
C23 0.0715(16) 0.0690(17) 0.0596(14) -0.0088(13) 0.0133(12) -0.0178(14)
C24 0.100(2) 0.099(3) 0.0662(18) -0.0163(18) 0.0229(16) -0.044(2)
C25 0.171(5) 0.082(3) 0.076(2) -0.0122(19) 0.039(2) -0.060(3)
C26 0.151(4) 0.0539(18) 0.092(2) 0.0014(16) 0.028(2) -0.007(2)
C27 0.108(2) 0.0574(16) 0.080(2) 0.0051(14) 0.0232(17) 0.0039(16)
C28 0.0607(13) 0.0549(14) 0.0514(13) -0.0007(11) 0.0109(10) 0.0011(11)
C29 0.0709(17) 0.0730(19) 0.0761(18) -0.0061(14) 0.0138(14) 0.0096(14)
C30 0.104(3) 0.088(3) 0.092(2) -0.008(2) 0.038(2) 0.024(2)
C31 0.117(3) 0.079(2) 0.084(2) -0.0280(18) 0.033(2) -0.021(2)
C32 0.099(2) 0.097(2) 0.0666(18) -0.0194(17) 0.0122(16) -0.029(2)
C33 0.0703(15) 0.0709(17) 0.0585(14) -0.0071(13) 0.0109(12) -0.0102(13)
C34 0.0440(11) 0.0580(14) 0.0586(13) -0.0034(11) 0.0041(10) 0.0011(10)
C35 0.0611(15) 0.0742(18) 0.0621(15) -0.0019(13) 0.0045(12) -0.0059(13)
C36 0.0600(15) 0.0736(19) 0.096(2) 0.0117(17) 0.0152(15) -0.0063(14)
C37 0.0534(15) 0.084(2) 0.114(3) -0.007(2) 0.0013(16) -0.0147(15)
C38 0.0598(16) 0.104(3) 0.088(2) -0.0111(19) -0.0145(15) -0.0116(16)
C39 0.0556(14) 0.0768(18) 0.0678(16) 0.0028(14) -0.0034(11) -0.0047(13)
C40 0.0448(11) 0.0513(12) 0.0514(11) -0.0001(10) 0.0010(9) -0.0003(9)
C41 0.0488(11) 0.0514(12) 0.0450(11) 0.0037(9) -0.0006(9) -0.0025(9)
C42 0.0687(16) 0.0709(19) 0.089(2) 0.0378(16) 0.0034(14) 0.0023(14)
C43 0.0754(18) 0.082(2) 0.0749(18) 0.0309(16) 0.0114(14) -0.0138(15)
C44 0.0544(13) 0.085(2) 0.0704(16) 0.0112(14) 0.0114(12) -0.0100(13)
C45 0.0489(13) 0.079(2) 0.095(2) 0.0257(17) 0.0096(13) 0.0024(12)
C46 0.0489(12) 0.0534(14) 0.0623(13) 0.0169(11) 0.0019(10) -0.0021(10)
C47 0.0468(11) 0.0600(14) 0.0506(12) -0.0020(10) 0.0046(9) -0.0006(10)
C48 0.0430(10) 0.0644(15) 0.0443(11) 0.0027(10) 0.0038(9) -0.0038(10)
C49 0.0532(13) 0.0767(17) 0.0587(14) 0.0055(13) 0.0129(11) -0.0084(12)
C50 0.0608(14) 0.092(2) 0.0661(16) 0.0017(15) 0.0237(12) 0.0009(15)
C51 0.0776(18) 0.084(2) 0.0747(18) -0.0095(16) 0.0273(15) 0.0101(16)
C52 0.0706(16) 0.0686(18) 0.0732(18) -0.0093(14) 0.0190(14) -0.0045(14)
C53 0.0395(10) 0.0592(14) 0.0459(11) 0.0051(10) 0.0019(8) -0.0050(9)
C54 0.0452(11) 0.0560(13) 0.0488(11) 0.0067(10) 0.0016(9) -0.0009(9)
C55 0.0490(11) 0.0617(14) 0.0434(11) 0.0072(10) 0.0038(9) -0.0012(10)
C56 0.0452(11) 0.0588(14) 0.0462(11) 0.0003(10) 0.0017(8) -0.0046(9)
C57 0.0637(14) 0.0558(14) 0.0504(12) 0.0056(11) 0.0040(10) -0.0077(11)
C58 0.0609(14) 0.0622(15) 0.0410(11) 0.0042(10) 0.0039(10) -0.0088(11)
C59 0.0510(12) 0.0609(14) 0.0491(12) 0.0003(10) 0.0012(10) -0.0015(10)
C60 0.0514(12) 0.0634(15) 0.0499(12) 0.0021(11) 0.0025(10) 0.0024(11)
C61 0.0457(11) 0.0713(17) 0.0596(14) -0.0010(12) 0.0060(10) 0.0015(11)
C62 0.0539(13) 0.089(2) 0.0676(16) -0.0002(15) -0.0046(12) -0.0023(13)
C63 0.0542(15) 0.109(3) 0.096(2) -0.005(2) -0.0155(15) -0.0106(16)
C64 0.0538(15) 0.086(2) 0.121(3) -0.007(2) 0.0044(17) -0.0128(15)
C65 0.0662(17) 0.084(2) 0.099(2) 0.0096(18) 0.0159(16) -0.0103(15)
C66 0.0620(15) 0.079(2) 0.0673(17) 0.0037(14) 0.0088(13) -0.0060(14)
C67 0.0581(13) 0.0583(15) 0.0518(12) 0.0055(11) 0.0096(10) 0.0001(11)
C68 0.0675(17) 0.088(2) 0.0771(18) -0.0077(16) 0.0170(14) 0.0056(15)
C69 0.098(3) 0.091(3) 0.099(3) -0.013(2) 0.047(2) 0.013(2)
C70 0.121(3) 0.092(3) 0.081(2) -0.0277(19) 0.035(2) -0.023(2)
C71 0.106(3) 0.096(2) 0.0595(16) -0.0161(16) 0.0115(17) -0.022(2)
C72 0.0710(15) 0.0732(18) 0.0561(14) -0.0018(13) 0.0007(12) -0.0019(14)
C73 0.0657(14) 0.0577(14) 0.0463(11) 0.0020(10) 0.0086(10) -0.0010(11)
C74 0.085(2) 0.0703(18) 0.0786(19) 0.0154(15) 0.0171(15) 0.0087(15)
C75 0.136(4) 0.061(2) 0.099(3) 0.0149(18) 0.031(2) 0.004(2)
C76 0.140(4) 0.069(2) 0.084(2) 0.0010(17) 0.021(2) -0.034(2)
C77 0.0775(19) 0.101(3) 0.0728(19) -0.0003(18) 0.0071(15) -0.0260(18)
C78 0.0625(14) 0.0724(17) 0.0607(14) -0.0032(13) 0.0089(11) -0.0090(13)

loop_
_atom_type_symbol
_atom_type_description
_atom_type_scat_dispersion_real
_atom_type_scat_dispersion_imag
_atom_type_scat_source
C C 0.0181 0.0091 'International Tables Vol C Tables 4.2.6.8 and 6.1.1.4'
H H 0.0000 0.0000 'International Tables Vol C Tables 4.2.6.8 and 6.1.1.4'
N N 0.0311 0.0180 'International Tables Vol C Tables 4.2.6.8 and 6.1.1.4'
S S 0.3331 0.5567 'International Tables Vol C Tables 4.2.6.8 and 6.1.1.4'

loop_
_geom_angle_atom_site_label_1
_geom_angle_atom_site_label_2
_geom_angle_atom_site_label_3
_geom_angle
C7 S1 C1 89.36(11)
C46 S2 C40 89.76(12)
C1 N1 C2 106.9(2)
C1 N1 H1 126.5
C2 N1 H1 126.5
C40 N2 C41 110.8(2)
C40 N2 H2 124.6
C41 N2 H2 124.6
N1 C1 C8 122.9(2)
N1 C1 S1 116.88(17)
C8 C1 S1 119.99(17)
C3 C2 C7 119.1(3)
C3 C2 N1 124.9(3)
C7 C2 N1 116.0(2)
C4 C3 C2 118.7(3)
C4 C3 H3 120.7
C2 C3 H3 120.7
C5 C4 C3 122.7(3)
C5 C4 H4 118.7
C3 C4 H4 118.7
C4 C5 C6 121.4(3)
C4 C5 H5 119.3
C6 C5 H5 119.3
C5 C6 C7 117.0(3)
C5 C6 H6 121.5
C7 C6 H6 121.5
C6 C7 C2 121.1(2)
C6 C7 S1 128.0(2)
C2 C7 S1 110.85(18)
C9 C8 C13 120.7(2)
C9 C8 C1 116.6(2)
C13 C8 C1 122.6(2)
C10 C9 C8 120.8(3)
C10 C9 H9 119.6
C8 C9 H9 119.6
C9 C10 C11 119.5(3)
C9 C10 H10 120.3
C11 C10 H10 120.3
C12 C11 C10 119.7(2)
C12 C11 H11 120.1
C10 C11 H11 120.1
C11 C12 C13 122.0(3)
C11 C12 H12 119.0
C13 C12 H12 119.0
C8 C13 C12 117.2(2)
C8 C13 C14 123.5(2)
C12 C13 C14 119.1(2)
C15 C14 C19 117.6(2)
C15 C14 C13 120.0(2)
C19 C14 C13 122.4(2)
C16 C15 C14 121.1(2)
C16 C15 H15 119.5
C14 C15 H15 119.5
C15 C16 C17 121.5(2)
C15 C16 H16 119.3
C17 C16 H16 119.3
C16 C17 C18 117.3(2)
C16 C17 C20 120.7(2)
C18 C17 C20 121.8(2)
C19 C18 C17 121.2(2)
C19 C18 H18 119.4
C17 C18 H18 119.4
C18 C19 C14 121.4(2)
C18 C19 H19 119.3
C14 C19 H19 119.3
C21 C20 C17 123.1(2)
C21 C20 C22 122.8(2)
C17 C20 C22 114.06(19)
C20 C21 C28 122.4(2)
C20 C21 C34 121.5(2)
C28 C21 C34 116.1(2)
C23 C22 C27 118.5(3)
C23 C22 C20 121.6(2)
C27 C22 C20 119.7(3)
C24 C23 C22 120.6(3)
C24 C23 H23 119.7
C22 C23 H23 119.7
C23 C24 C25 119.5(4)
C23 C24 H24 120.2
C25 C24 H24 120.2
C26 C25 C24 119.9(3)
C26 C25 H25 120.1
C24 C25 H25 120.1
C25 C26 C27 121.2(4)
C25 C26 H26 119.4
C27 C26 H26 119.4
C26 C27 C22 120.2(4)
C26 C27 H27 119.9
C22 C27 H27 119.9
C33 C28 C29 117.5(3)
C33 C28 C21 120.7(2)
C29 C28 C21 121.6(2)
C28 C29 C30 119.8(3)
C28 C29 H29 120.1
C30 C29 H29 120.1
C31 C30 C29 120.7(3)
C31 C30 H30 119.7
C29 C30 H30 119.7
C32 C31 C30 119.1(3)
C32 C31 H31 120.4
C30 C31 H31 120.4
C31 C32 C33 120.9(3)
C31 C32 H32 119.5
C33 C32 H32 119.5
C32 C33 C28 121.8(3)
C32 C33 H33 119.1
C28 C33 H33 119.1
C35 C34 C39 118.2(2)
C35 C34 C21 121.3(2)
C39 C34 C21 120.4(2)
C34 C35 C36 120.8(3)
C34 C35 H35 119.6
C36 C35 H35 119.6
C37 C36 C35 120.0(3)
C37 C36 H36 120.0
C35 C36 H36 120.0
C36 C37 C38 119.6(3)
C36 C37 H37 120.2
C38 C37 H37 120.2
C39 C38 C37 120.5(3)
C39 C38 H38 119.8
C37 C38 H38 119.8
C38 C39 C34 120.8(3)
C38 C39 H39 119.6
C34 C39 H39 119.6
N2 C40 C47 124.4(2)
N2 C40 S2 114.81(17)
C47 C40 S2 120.54(18)
C46 C41 C42 119.3(2)
C46 C41 N2 115.2(2)
C42 C41 N2 125.5(2)
C43 C42 C41 119.1(3)
C43 C42 H42 120.5
C41 C42 H42 120.5
C44 C43 C42 121.4(3)
C44 C43 H43 119.3
C42 C43 H43 119.3
C45 C44 C43 120.8(3)
C45 C44 H44 119.6
C43 C44 H44 119.6
C44 C45 C46 118.3(3)
C44 C45 H45 120.8
C46 C45 H45 120.8
C41 C46 C45 121.1(2)
C41 C46 S2 109.47(18)
C45 C46 S2 129.4(2)
C52 C47 C48 119.9(2)
C52 C47 C40 116.6(2)
C48 C47 C40 123.4(2)
C47 C48 C49 117.7(2)
C47 C48 C53 123.6(2)
C49 C48 C53 118.6(2)
C50 C49 C48 121.4(3)
C50 C49 H49 119.3
C48 C49 H49 119.3
C51 C50 C49 120.4(2)
C51 C50 H50 119.8
C49 C50 H50 119.8
C50 C51 C52 119.3(3)
C50 C51 H51 120.3
C52 C51 H51 120.3
C51 C52 C47 121.3(3)
C51 C52 H52 119.4
C47 C52 H52 119.4
C58 C53 C54 117.1(2)
C58 C53 C48 121.0(2)
C54 C53 C48 121.8(2)
C55 C54 C53 121.8(2)
C55 C54 H54 119.1
C53 C54 H54 119.1
C54 C55 C56 121.0(2)
C54 C55 H55 119.5
C56 C55 H55 119.5
C57 C56 C55 117.4(2)
C57 C56 C59 121.0(2)
C55 C56 C59 121.5(2)
C58 C57 C56 121.3(2)
C58 C57 H57 119.4
C56 C57 H57 119.4
C57 C58 C53 121.6(2)
C57 C58 H58 119.2
C53 C58 H58 119.2
C60 C59 C56 122.7(2)
C60 C59 C73 122.4(2)
C56 C59 C73 114.8(2)
C59 C60 C61 122.2(2)
C59 C60 C67 122.3(2)
C61 C60 C67 115.6(2)
C66 C61 C62 117.5(3)
C66 C61 C60 122.2(2)
C62 C61 C60 120.2(3)
C63 C62 C61 120.7(3)
C63 C62 H62 119.6
C61 C62 H62 119.6
C64 C63 C62 120.0(3)
C64 C63 H63 120.0
C62 C63 H63 120.0
C65 C64 C63 120.0(3)
C65 C64 H64 120.0
C63 C64 H64 120.0
C64 C65 C66 120.5(3)
C64 C65 H65 119.7
C66 C65 H65 119.7
C65 C66 C61 121.1(3)
C65 C66 H66 119.4
C61 C66 H66 119.4
C68 C67 C72 117.9(3)
C68 C67 C60 121.3(3)
C72 C67 C60 120.7(2)
C67 C68 C69 119.7(3)
C67 C68 H68 120.2
C69 C68 H68 120.2
C70 C69 C68 120.9(3)
C70 C69 H69 119.5
C68 C69 H69 119.5
C71 C70 C69 119.4(3)
C71 C70 H70 120.3
C69 C70 H70 120.3
C70 C71 C72 120.9(3)
C70 C71 H71 119.6
C72 C71 H71 119.6
C71 C72 C67 121.2(3)
C71 C72 H72 119.4
C67 C72 H72 119.4
C74 C73 C78 118.5(3)
C74 C73 C59 120.7(2)
C78 C73 C59 120.7(2)
C73 C74 C75 120.3(3)
C73 C74 H74 119.8
C75 C74 H74 119.8
C76 C75 C74 120.5(4)
C76 C75 H75 119.7
C74 C75 H75 119.7
C75 C76 C77 119.4(3)
C75 C76 H76 120.3
C77 C76 H76 120.3
C76 C77 C78 121.2(3)
C76 C77 H77 119.4
C78 C77 H77 119.4
C77 C78 C73 120.0(3)
C77 C78 H78 120.0
C73 C78 H78 120.0

loop_
_geom_bond_atom_site_label_1
_geom_bond_atom_site_label_2
_geom_bond_distance
S1 C7 1.709(2)
S1 C1 1.752(2)
S2 C46 1.715(2)
S2 C40 1.738(2)
N1 C1 1.355(3)
N1 C2 1.423(3)
N1 H1 0.8600
N2 C40 1.293(3)
N2 C41 1.392(3)
N2 H2 0.8600
C1 C8 1.489(3)
C2 C3 1.383(4)
C2 C7 1.404(4)
C3 C4 1.364(5)
C3 H3 0.9300
C4 C5 1.335(6)
C4 H4 0.9300
C5 C6 1.392(5)
C5 H5 0.9300
C6 C7 1.393(4)
C6 H6 0.9300
C8 C9 1.391(3)
C8 C13 1.392(3)
C9 C10 1.372(4)
C9 H9 0.9300
C10 C11 1.390(5)
C10 H10 0.9300
C11 C12 1.373(4)
C11 H11 0.9300
C12 C13 1.404(3)
C12 H12 0.9300
C13 C14 1.481(3)
C14 C15 1.390(3)
C14 C19 1.397(3)
C15 C16 1.383(3)
C15 H15 0.9300
C16 C17 1.392(3)
C16 H16 0.9300
C17 C18 1.400(3)
C17 C20 1.485(3)
C18 C19 1.374(3)
C18 H18 0.9300
C19 H19 0.9300
C20 C21 1.358(3)
C20 C22 1.489(3)
C21 C28 1.489(3)
C21 C34 1.498(3)
C22 C23 1.390(4)
C22 C27 1.397(4)
C23 C24 1.388(4)
C23 H23 0.9300
C24 C25 1.395(7)
C24 H24 0.9300
C25 C26 1.354(7)
C25 H25 0.9300
C26 C27 1.377(5)
C26 H26 0.9300
C27 H27 0.9300
C28 C33 1.387(4)
C28 C29 1.392(4)
C29 C30 1.403(5)
C29 H29 0.9300
C30 C31 1.382(6)
C30 H30 0.9300
C31 C32 1.353(6)
C31 H31 0.9300
C32 C33 1.373(4)
C32 H32 0.9300
C33 H33 0.9300
C34 C35 1.381(4)
C34 C39 1.383(4)
C35 C36 1.392(4)
C35 H35 0.9300
C36 C37 1.364(5)
C36 H36 0.9300
C37 C38 1.376(5)
C37 H37 0.9300
C38 C39 1.375(4)
C38 H38 0.9300
C39 H39 0.9300
C40 C47 1.477(3)
C41 C46 1.376(3)
C41 C42 1.386(4)
C42 C43 1.370(4)
C42 H42 0.9300
C43 C44 1.364(5)
C43 H43 0.9300
C44 C45 1.363(4)
C44 H44 0.9300
C45 C46 1.398(4)
C45 H45 0.9300
C47 C52 1.393(4)
C47 C48 1.404(4)
C48 C49 1.408(3)
C48 C53 1.474(3)
C49 C50 1.385(4)
C49 H49 0.9300
C50 C51 1.370(5)
C50 H50 0.9300
C51 C52 1.388(4)
C51 H51 0.9300
C52 H52 0.9300
C53 C58 1.395(4)
C53 C54 1.400(3)
C54 C55 1.369(3)
C54 H54 0.9300
C55 C56 1.402(4)
C55 H55 0.9300
C56 C57 1.399(3)
C56 C59 1.489(3)
C57 C58 1.371(4)
C57 H57 0.9300
C58 H58 0.9300
C59 C60 1.354(3)
C59 C73 1.494(4)
C60 C61 1.484(4)
C60 C67 1.493(4)
C61 C66 1.385(4)
C61 C62 1.394(4)
C62 C63 1.389(5)
C62 H62 0.9300
C63 C64 1.374(5)
C63 H63 0.9300
C64 C65 1.353(5)
C64 H64 0.9300
C65 C66 1.384(4)
C65 H65 0.9300
C66 H66 0.9300
C67 C68 1.386(4)
C67 C72 1.388(4)
C68 C69 1.409(5)
C68 H68 0.9300
C69 C70 1.361(6)
C69 H69 0.9300
C70 C71 1.355(6)
C70 H70 0.9300
C71 C72 1.381(4)
C71 H71 0.9300
C72 H72 0.9300
C73 C74 1.380(4)
C73 C78 1.393(4)
C74 C75 1.395(5)
C74 H74 0.9300
C75 C76 1.364(6)
C75 H75 0.9300
C76 C77 1.367(6)
C76 H76 0.9300
C77 C78 1.378(5)
C77 H77 0.9300
C78 H78 0.9300

loop_
_geom_torsion_atom_site_label_1
_geom_torsion_atom_site_label_2
_geom_torsion_atom_site_label_3
_geom_torsion_atom_site_label_4
_geom_torsion
C2 N1 C1 C8 174.8(2)
C2 N1 C1 S1 0.2(2)
C7 S1 C1 N1 -0.26(18)
C7 S1 C1 C8 -175.02(19)
C1 N1 C2 C3 -178.5(3)
C1 N1 C2 C7 -0.1(3)
C7 C2 C3 C4 -1.4(4)
N1 C2 C3 C4 176.9(3)
C2 C3 C4 C5 -0.2(5)
C3 C4 C5 C6 1.5(6)
C4 C5 C6 C7 -1.1(5)
C5 C6 C7 C2 -0.5(4)
C5 C6 C7 S1 -176.5(2)
C3 C2 C7 C6 1.8(4)
N1 C2 C7 C6 -176.7(2)
C3 C2 C7 S1 178.4(2)
N1 C2 C7 S1 -0.1(3)
C1 S1 C7 C6 176.5(2)
C1 S1 C7 C2 0.18(18)
N1 C1 C8 C9 -55.5(3)
S1 C1 C8 C9 119.0(2)
N1 C1 C8 C13 127.5(2)
S1 C1 C8 C13 -58.1(3)
C13 C8 C9 C10 0.2(4)
C1 C8 C9 C10 -176.9(3)
C8 C9 C10 C11 0.7(5)
C9 C10 C11 C12 -1.3(5)
C10 C11 C12 C13 1.1(4)
C9 C8 C13 C12 -0.5(4)
C1 C8 C13 C12 176.5(2)
C9 C8 C13 C14 175.9(2)
C1 C8 C13 C14 -7.1(3)
C11 C12 C13 C8 -0.2(4)
C11 C12 C13 C14 -176.7(2)
C8 C13 C14 C15 139.2(2)
C12 C13 C14 C15 -44.5(3)
C8 C13 C14 C19 -42.8(3)
C12 C13 C14 C19 133.6(2)
C19 C14 C15 C16 0.3(3)
C13 C14 C15 C16 178.5(2)
C14 C15 C16 C17 0.6(4)
C15 C16 C17 C18 -1.1(4)
C15 C16 C17 C20 -177.2(2)
C16 C17 C18 C19 0.7(3)
C20 C17 C18 C19 176.8(2)
C17 C18 C19 C14 0.2(3)
C15 C14 C19 C18 -0.7(3)
C13 C14 C19 C18 -178.8(2)
C16 C17 C20 C21 -137.6(3)
C18 C17 C20 C21 46.5(3)
C16 C17 C20 C22 40.1(3)
C18 C17 C20 C22 -135.8(2)
C17 C20 C21 C28 -166.2(2)
C22 C20 C21 C28 16.3(4)
C17 C20 C21 C34 14.6(4)
C22 C20 C21 C34 -162.9(2)
C21 C20 C22 C23 -128.6(3)
C17 C20 C22 C23 53.6(3)
C21 C20 C22 C27 57.5(4)
C17 C20 C22 C27 -120.2(3)
C27 C22 C23 C24 -0.2(4)
C20 C22 C23 C24 -174.1(3)
C22 C23 C24 C25 1.2(4)
C23 C24 C25 C26 -1.4(5)
C24 C25 C26 C27 0.5(6)
C25 C26 C27 C22 0.6(6)
C23 C22 C27 C26 -0.7(5)
C20 C22 C27 C26 173.3(3)
C20 C21 C28 C33 46.9(4)
C34 C21 C28 C33 -133.7(3)
C20 C21 C28 C29 -137.5(3)
C34 C21 C28 C29 41.8(4)
C33 C28 C29 C30 -2.4(5)
C21 C28 C29 C30 -178.1(3)
C28 C29 C30 C31 2.9(6)
C29 C30 C31 C32 -0.9(6)
C30 C31 C32 C33 -1.5(6)
C31 C32 C33 C28 2.0(6)
C29 C28 C33 C32 0.1(5)
C21 C28 C33 C32 175.8(3)
C20 C21 C34 C35 -132.4(3)
C28 C21 C34 C35 48.3(3)
C20 C21 C34 C39 49.8(3)
C28 C21 C34 C39 -129.5(3)
C39 C34 C35 C36 -1.1(4)
C21 C34 C35 C36 -178.9(3)
C34 C35 C36 C37 0.7(5)
C35 C36 C37 C38 0.4(5)
C36 C37 C38 C39 -1.2(5)
C37 C38 C39 C34 0.9(5)
C35 C34 C39 C38 0.2(4)
C21 C34 C39 C38 178.1(3)
C41 N2 C40 C47 -174.2(2)
C41 N2 C40 S2 0.2(3)
C46 S2 C40 N2 -0.1(2)
C46 S2 C40 C47 174.5(2)
C40 N2 C41 C46 -0.2(3)
C40 N2 C41 C42 179.4(3)
C46 C41 C42 C43 0.9(5)
N2 C41 C42 C43 -178.6(3)
C41 C42 C43 C44 0.1(5)
C42 C43 C44 C45 -1.3(5)
C43 C44 C45 C46 1.4(5)
C42 C41 C46 C45 -0.8(4)
N2 C41 C46 C45 178.8(3)
C42 C41 C46 S2 -179.5(2)
N2 C41 C46 S2 0.1(3)
C44 C45 C46 C41 -0.4(5)
C44 C45 C46 S2 178.1(3)
C40 S2 C46 C41 0.0(2)
C40 S2 C46 C45 -178.6(3)
N2 C40 C47 C52 50.1(4)
S2 C40 C47 C52 -123.9(2)
N2 C40 C47 C48 -132.9(3)
S2 C40 C47 C48 53.0(3)
C52 C47 C48 C49 1.9(4)
C40 C47 C48 C49 -175.0(2)
C52 C47 C48 C53 -173.9(2)
C40 C47 C48 C53 9.2(4)
C47 C48 C49 C50 -0.6(4)
C53 C48 C49 C50 175.4(2)
C48 C49 C50 C51 -0.9(5)
C49 C50 C51 C52 1.1(5)
C50 C51 C52 C47 0.2(5)
C48 C47 C52 C51 -1.7(5)
C40 C47 C52 C51 175.3(3)
C47 C48 C53 C58 -139.9(2)
C49 C48 C53 C58 44.3(3)
C47 C48 C53 C54 43.2(3)
C49 C48 C53 C54 -132.6(2)
C58 C53 C54 C55 0.5(3)
C48 C53 C54 C55 177.6(2)
C53 C54 C55 C56 0.3(3)
C54 C55 C56 C57 -1.6(3)
C54 C55 C56 C59 -178.1(2)
C55 C56 C57 C58 2.0(4)
C59 C56 C57 C58 178.6(2)
C56 C57 C58 C53 -1.2(4)
C54 C53 C58 C57 -0.1(4)
C48 C53 C58 C57 -177.2(2)
C57 C56 C59 C60 136.0(3)
C55 C56 C59 C60 -47.6(3)
C57 C56 C59 C73 -41.7(3)
C55 C56 C59 C73 134.7(2)
C56 C59 C60 C61 -13.4(4)
C73 C59 C60 C61 164.1(2)
C56 C59 C60 C67 167.0(2)
C73 C59 C60 C67 -15.4(4)
C59 C60 C61 C66 132.2(3)
C67 C60 C61 C66 -48.2(4)
C59 C60 C61 C62 -50.4(4)
C67 C60 C61 C62 129.2(3)
C66 C61 C62 C63 -1.3(4)
C60 C61 C62 C63 -178.8(3)
C61 C62 C63 C64 0.4(5)
C62 C63 C64 C65 -0.1(6)
C63 C64 C65 C66 0.6(6)
C64 C65 C66 C61 -1.5(5)
C62 C61 C66 C65 1.8(4)
C60 C61 C66 C65 179.3(3)
C59 C60 C67 C68 136.9(3)
C61 C60 C67 C68 -42.7(4)
C59 C60 C67 C72 -46.7(4)
C61 C60 C67 C72 133.7(3)
C72 C67 C68 C69 2.8(5)
C60 C67 C68 C69 179.4(3)
C67 C68 C69 C70 -1.9(6)
C68 C69 C70 C71 0.4(6)
C69 C70 C71 C72 0.1(6)
C70 C71 C72 C67 1.0(5)
C68 C67 C72 C71 -2.4(5)
C60 C67 C72 C71 -179.0(3)
C60 C59 C73 C74 -51.4(4)
C56 C59 C73 C74 126.3(3)
C60 C59 C73 C78 132.0(3)
C56 C59 C73 C78 -50.3(3)
C78 C73 C74 C75 -0.7(5)
C59 C73 C74 C75 -177.3(3)
C73 C74 C75 C76 0.8(6)
C74 C75 C76 C77 -1.3(6)
C75 C76 C77 C78 1.8(6)
C76 C77 C78 C73 -1.8(5)
C74 C73 C78 C77 1.2(4)
C59 C73 C78 C77 177.8(3)
